data_2240364
loop_
_publ_author_name
'Brahmia, Ameni'
'Ghouili, Afef'
'Ben Hassen, Rached'

_publ_section_title
;
 Crystal structure of
 3-(2,2-dibromoacetyl)-4-hydroxy-2<i>H</i>-chromen-2-one
;
_journal_coeditor_code CV5480
_journal_issue 2
_journal_name_full 'Acta Crystallographica Section E'
_journal_page_first 121
_journal_page_last 123
_journal_paper_doi 10.1107/S2056989014027947
_journal_volume 71
_journal_year 2015
_chemical_formula_iupac 'C11 H6 Br2 O4'
_chemical_formula_moiety 'C11 H6 Br2 O4'
_chemical_formula_sum 'C11 H6 Br2 O4'
_chemical_formula_weight 361.98
_chemical_melting_point 375
_chemical_name_common dibromacetyl-2H-chromenone
_chemical_name_systematic
;
3-(2,2-Dibromoacetyl)-4-hydroxy-2<i>H</i>-chromen-2-one
;
_space_group_IT_number 14
_symmetry_cell_setting monoclinic
_symmetry_space_group_name_Hall '-P 2yn'
_symmetry_space_group_name_H-M 'P 1 21/n 1'
_atom_sites_solution_hydrogens geom
_atom_sites_solution_primary direct
_atom_sites_solution_secondary difmap
_audit_creation_method SHELXL-97
_cell_angle_alpha 90.00
_cell_angle_beta 97.37(3)
_cell_angle_gamma 90.00
_cell_formula_units_Z 4
_cell_length_a 9.399(4)
_cell_length_b 6.916(3)
_cell_length_c 17.967(7)
_cell_measurement_temperature 296(2)
_cell_volume 1158.3(8)
_computing_cell_refinement
;
SMART (Bruker, 2001)
;
_computing_data_collection
;
SMART (Bruker, 2001)
;
_computing_data_reduction
;
SAINT (Bruker, 2001)
;
_computing_molecular_graphics
;
ORTEP-3 for Windows (Farrugia, 2012)
;
_computing_publication_material
;
WinGX (Farrugia, 2012)
;
_computing_structure_refinement
;
SHELXL97 (Sheldrick, 2008)
;
_computing_structure_solution
;
SHELXS97 (Sheldrick, 2008)
;
_diffrn_ambient_temperature 296(2)
_diffrn_measured_fraction_theta_full 0.968
_diffrn_measured_fraction_theta_max 0.921
_diffrn_measurement_device_type 'Bruker SMART CCD area-detector'
_diffrn_measurement_method '\f and \w scans'
_diffrn_radiation_monochromator graphite
_diffrn_radiation_source 'fine-focus sealed tube'
_diffrn_radiation_type MoK\a
_diffrn_radiation_wavelength 0.71073
_diffrn_reflns_av_R_equivalents 0.0893
_diffrn_reflns_av_sigmaI/netI 0.1387
_diffrn_reflns_limit_h_max 13
_diffrn_reflns_limit_h_min -10
_diffrn_reflns_limit_k_max 8
_diffrn_reflns_limit_k_min -6
_diffrn_reflns_limit_l_max 25
_diffrn_reflns_limit_l_min -25
_diffrn_reflns_number 11685
_diffrn_reflns_theta_full 25.00
_diffrn_reflns_theta_max 30.42
_diffrn_reflns_theta_min 2.29
_exptl_absorpt_coefficient_mu 6.996
_exptl_absorpt_correction_T_max 0.75
_exptl_absorpt_correction_T_min 0.58
_exptl_absorpt_correction_type sphere
_exptl_absorpt_process_details
;
(WinGX; Farrugia, 2012)
;
_exptl_crystal_colour yellow
_exptl_crystal_density_diffrn 2.076
_exptl_crystal_density_method 'not measured'
_exptl_crystal_description needle
_exptl_crystal_F_000 696
_exptl_crystal_size_max 0.15
_exptl_crystal_size_mid 0.12
_exptl_crystal_size_min 0.10
_refine_diff_density_max 0.426
_refine_diff_density_min -0.482
_refine_ls_extinction_method none
_refine_ls_goodness_of_fit_ref 0.963
_refine_ls_hydrogen_treatment mixed
_refine_ls_matrix_type full
_refine_ls_number_parameters 158
_refine_ls_number_reflns 3234
_refine_ls_number_restraints 0
_refine_ls_restrained_S_all 0.963
_refine_ls_R_factor_all 0.2233
_refine_ls_R_factor_gt 0.0566
_refine_ls_shift/su_max 0.000
_refine_ls_shift/su_mean 0.000
_refine_ls_structure_factor_coef Fsqd
_refine_ls_weighting_details 'calc w=1/[\s^2^(Fo^2^)+(0.0409P)^2^+0.2590P] where P=(Fo^2^+2Fc^2^)/3'
_refine_ls_weighting_scheme calc
_refine_ls_wR_factor_gt 0.0951
_refine_ls_wR_factor_ref 0.1331
_reflns_number_gt 1094
_reflns_number_total 3234
_reflns_threshold_expression I>2sigma(I)
_cod_data_source_file cv5480sup1.cif
_cod_data_source_block I
_cod_original_cell_volume 1158.4(8)
_cod_original_sg_symbol_H-M 'P 21/n'
_cod_database_code 2240364
_cod_database_fobs_code 2240364

loop_
_symmetry_equiv_pos_as_xyz
'x, y, z'
'-x+1/2, y+1/2, -z+1/2'
'-x, -y, -z'
'x-1/2, -y-1/2, z-1/2'

loop_
_atom_site_type_symbol
_atom_site_label
_atom_site_fract_x
_atom_site_fract_y
_atom_site_fract_z
_atom_site_U_iso_or_equiv
_atom_site_adp_type
_atom_site_calc_flag
_atom_site_refinement_flags
_atom_site_occupancy
_atom_site_symmetry_multiplicity
Br Br1 0.56249(8) 0.89000(12) 0.15244(5) 0.0906(3) Uani d . 1 1
Br Br2 0.58984(10) 0.45607(13) 0.21230(4) 0.1029(4) Uani d . 1 1
O O1 0.1772(4) 0.7341(5) -0.05777(19) 0.0525(10) Uani d . 1 1
O O2 0.4010(5) 0.6891(6) -0.0136(2) 0.0637(12) Uani d . 1 1
O O3 0.0411(5) 0.6852(6) 0.1484(2) 0.0639(12) Uani d . 1 1
O O4 0.2923(5) 0.6171(7) 0.2042(2) 0.0782(14) Uani d . 1 1
C C1 -0.1597(7) 0.7718(8) 0.0249(3) 0.0552(16) Uani d . 1 1
H H1 -0.1941 0.7656 0.0711 0.066 Uiso calc R 1 1
C C2 -0.2515(7) 0.8099(8) -0.0390(4) 0.0609(17) Uani d . 1 1
H H2 -0.3490 0.8267 -0.0365 0.073 Uiso calc R 1 1
C C3 -0.1981(8) 0.8233(8) -0.1075(3) 0.0590(17) Uani d . 1 1
H H3 -0.2612 0.8507 -0.1504 0.071 Uiso calc R 1 1
C C4 -0.0559(7) 0.7973(8) -0.1138(3) 0.0533(16) Uani d . 1 1
H H4 -0.0219 0.8061 -0.1601 0.064 Uiso calc R 1 1
C C5 0.0358(7) 0.7576(7) -0.0489(3) 0.0453(15) Uani d . 1 1
C C6 -0.0123(6) 0.7421(7) 0.0202(3) 0.0426(14) Uani d . 1 1
C C7 0.0922(7) 0.7009(8) 0.0839(3) 0.0476(15) Uani d . 1 1
C C8 0.2351(7) 0.6807(8) 0.0762(3) 0.0448(14) Uani d . 1 1
C C9 0.2804(8) 0.7008(8) 0.0022(3) 0.0489(15) Uani d . 1 1
C C10 0.3352(7) 0.6382(8) 0.1427(3) 0.0576(17) Uani d . 1 1
C C11 0.4958(7) 0.6271(9) 0.1383(3) 0.0637(18) Uani d . 1 1
H H11 0.5117 0.5825 0.0883 0.076 Uiso calc R 1 1
H H5 0.117(8) 0.628(9) 0.180(3) 0.08(2) Uiso d . 1 1

loop_
_atom_site_aniso_label
_atom_site_aniso_U_11
_atom_site_aniso_U_22
_atom_site_aniso_U_33
_atom_site_aniso_U_12
_atom_site_aniso_U_13
_atom_site_aniso_U_23
Br1 0.0551(5) 0.1001(6) 0.1139(7) -0.0050(4) 0.0000(4) -0.0223(5)
Br2 0.1112(8) 0.1317(8) 0.0614(5) 0.0584(6) -0.0057(4) 0.0091(4)
O1 0.044(3) 0.071(3) 0.042(2) 0.005(2) 0.004(2) 0.0054(18)
O2 0.044(3) 0.093(3) 0.055(3) 0.010(2) 0.008(2) 0.006(2)
O3 0.061(3) 0.088(3) 0.044(3) 0.006(3) 0.012(2) -0.003(2)
O4 0.066(3) 0.130(4) 0.037(2) 0.005(3) 0.003(2) 0.001(2)
C1 0.052(5) 0.054(4) 0.062(4) -0.001(3) 0.017(4) -0.007(3)
C2 0.048(4) 0.054(4) 0.078(5) 0.003(3) -0.005(4) -0.002(3)
C3 0.062(5) 0.053(4) 0.058(4) 0.002(3) -0.006(4) 0.006(3)
C4 0.046(5) 0.054(4) 0.058(4) 0.000(3) 0.001(3) 0.004(3)
C5 0.045(4) 0.035(4) 0.055(4) 0.001(3) 0.003(3) 0.004(3)
C6 0.048(4) 0.036(4) 0.043(4) -0.003(3) 0.006(3) -0.003(2)
C7 0.059(5) 0.046(4) 0.040(4) -0.008(3) 0.016(3) -0.004(3)
C8 0.050(4) 0.054(4) 0.031(3) 0.001(3) 0.007(3) 0.000(3)
C9 0.054(5) 0.045(4) 0.048(4) 0.005(3) 0.007(4) 0.000(3)
C10 0.062(5) 0.064(4) 0.045(4) 0.005(3) 0.002(4) -0.001(3)
C11 0.058(5) 0.086(5) 0.044(4) 0.011(4) -0.006(3) -0.004(3)

loop_
_atom_type_symbol
_atom_type_description
_atom_type_scat_dispersion_real
_atom_type_scat_dispersion_imag
_atom_type_scat_source
C C 0.0033 0.0016 'International Tables Vol C Tables 4.2.6.8 and 6.1.1.4'
H H 0.0000 0.0000 'International Tables Vol C Tables 4.2.6.8 and 6.1.1.4'
O O 0.0106 0.0060 'International Tables Vol C Tables 4.2.6.8 and 6.1.1.4'
Br Br -0.2901 2.4595 'International Tables Vol C Tables 4.2.6.8 and 6.1.1.4'

loop_
_geom_angle_atom_site_label_1
_geom_angle_atom_site_label_2
_geom_angle_atom_site_label_3
_geom_angle
C5 O1 C9 121.8(5)
C7 O3 H5 103(4)
C2 C1 C6 119.7(6)
C2 C1 H1 120.2
C6 C1 H1 120.2
C1 C2 C3 119.6(6)
C1 C2 H2 120.2
C3 C2 H2 120.2
C4 C3 C2 122.2(6)
C4 C3 H3 118.9
C2 C3 H3 118.9
C3 C4 C5 117.7(6)
C3 C4 H4 121.1
C5 C4 H4 121.1
O1 C5 C6 122.1(5)
O1 C5 C4 115.7(5)
C6 C5 C4 122.2(6)
C5 C6 C1 118.7(5)
C5 C6 C7 117.5(6)
C1 C6 C7 123.8(5)
O3 C7 C8 123.5(5)
O3 C7 C6 115.4(6)
C8 C7 C6 121.1(5)
C7 C8 C10 118.4(5)
C7 C8 C9 119.1(5)
C10 C8 C9 122.5(6)
O2 C9 O1 114.7(5)
O2 C9 C8 127.1(6)
O1 C9 C8 118.2(6)
O4 C10 C8 120.7(6)
O4 C10 C11 118.7(5)
C8 C10 C11 120.6(6)
C10 C11 Br2 111.6(4)
C10 C11 Br1 104.7(4)
Br2 C11 Br1 112.2(3)
C10 C11 H11 109.4
Br2 C11 H11 109.4
Br1 C11 H11 109.4

loop_
_geom_bond_atom_site_label_1
_geom_bond_atom_site_label_2
_geom_bond_distance
Br1 C11 1.930(6)
Br2 C11 1.910(6)
O1 C5 1.368(6)
O1 C9 1.374(6)
O2 C9 1.206(7)
O3 C7 1.315(6)
O3 H5 0.94(7)
O4 C10 1.233(7)
C1 C2 1.370(7)
C1 C6 1.413(8)
C1 H1 0.9300
C2 C3 1.391(8)
C2 H2 0.9300
C3 C4 1.368(8)
C3 H3 0.9300
C4 C5 1.386(7)
C4 H4 0.9300
C5 C6 1.379(7)
C6 C7 1.438(7)
C7 C8 1.375(8)
C8 C10 1.453(7)
C8 C9 1.454(8)
C10 C11 1.523(9)
C11 H11 0.9800

loop_
_geom_hbond_atom_site_label_D
_geom_hbond_atom_site_label_H
_geom_hbond_atom_site_label_A
_geom_hbond_site_symmetry_A
_geom_hbond_distance_DH
_geom_hbond_distance_HA
_geom_hbond_distance_DA
_geom_hbond_angle_DHA
O3 H5 O4 . 0.94(7) 1.65(7) 2.489(6) 147(6)
C11 H11 O2 . 0.98 2.12 2.793(7) 125
C11 H11 O2 3_665 0.98 2.51 3.362(8) 146
C2 H2 O2 1_455 0.93 2.62 3.458(8) 151
